data_2221616
loop_
_publ_author_name
'Xiao, Jie'
'Yao, Ji-Yuan'
'Zhao, Hong'

_publ_section_title
;
 Dimethyl 1-(3-cyanobenzyl)-1<i>H</i>-pyrazole-3,5-dicarboxylate
;
_journal_coeditor_code BX2204
_journal_issue 5
_journal_name_full 'Acta Crystallographica Section E'
_journal_page_first o1132
_journal_paper_doi 10.1107/S1600536809014895
_journal_volume 65
_journal_year 2009
_chemical_formula_iupac 'C15 H13 N3 O4'
_chemical_formula_moiety 'C15 H13 N3 O4'
_chemical_formula_sum 'C15 H13 N3 O4'
_chemical_formula_weight 299.28
_chemical_name_systematic
;
Dimethyl 1-(3-cyanobenzyl)-1<i>H</i>-pyrazole-3,5-dicarboxylate
;
_space_group_IT_number 2
_symmetry_cell_setting triclinic
_symmetry_space_group_name_Hall '-P 1'
_symmetry_space_group_name_H-M 'P -1'
_atom_sites_solution_hydrogens geom
_atom_sites_solution_primary direct
_atom_sites_solution_secondary difmap
_audit_creation_method SHELXL-97
_cell_angle_alpha 68.42(3)
_cell_angle_beta 71.79(4)
_cell_angle_gamma 82.13(4)
_cell_formula_units_Z 2
_cell_length_a 8.783(3)
_cell_length_b 9.538(4)
_cell_length_c 9.999(4)
_cell_measurement_reflns_used 1442
_cell_measurement_temperature 291.5
_cell_measurement_theta_max 27.3028
_cell_measurement_theta_min 2.4417
_cell_volume 739.7(5)
_computing_cell_refinement 'CrystalClear (Rigaku, 2005)'
_computing_data_collection 'CrystalClear (Rigaku, 2005)'
_computing_data_reduction 'CrystalClear (Rigaku, 2005)'
_computing_molecular_graphics 'SHELXTL/PC (Sheldrick, 2008)'
_computing_publication_material 'SHELXTL/PC (Sheldrick, 2008)'
_computing_structure_refinement 'SHELXTL/PC (Sheldrick, 2008)'
_computing_structure_solution 'SHELXTL/PC (Sheldrick, 2008)'
_diffrn_ambient_temperature 291.5
_diffrn_detector_area_resol_mean 13.6612
_diffrn_measured_fraction_theta_full 0.990
_diffrn_measured_fraction_theta_max 0.990
_diffrn_measurement_device_type 'Rigaku SCXmini'
_diffrn_measurement_method \w
_diffrn_radiation_monochromator graphite
_diffrn_radiation_source 'fine-focus sealed tube'
_diffrn_radiation_type MoK\a
_diffrn_radiation_wavelength 0.71073
_diffrn_reflns_av_R_equivalents 0.0314
_diffrn_reflns_av_sigmaI/netI 0.0440
_diffrn_reflns_limit_h_max 11
_diffrn_reflns_limit_h_min -11
_diffrn_reflns_limit_k_max 12
_diffrn_reflns_limit_k_min -12
_diffrn_reflns_limit_l_max 12
_diffrn_reflns_limit_l_min -12
_diffrn_reflns_number 7555
_diffrn_reflns_theta_full 27.39
_diffrn_reflns_theta_max 27.39
_diffrn_reflns_theta_min 2.30
_diffrn_standards_number 0
_exptl_absorpt_coefficient_mu 0.100
_exptl_absorpt_correction_T_max 0.9786
_exptl_absorpt_correction_T_min 0.9679
_exptl_absorpt_correction_type multi-scan
_exptl_absorpt_process_details '(CrystalClear; Rigaku, 2005)'
_exptl_crystal_colour Colorless
_exptl_crystal_density_diffrn 1.344
_exptl_crystal_density_method 'not measured'
_exptl_crystal_description Block
_exptl_crystal_F_000 312
_exptl_crystal_size_max 0.40
_exptl_crystal_size_mid 0.30
_exptl_crystal_size_min 0.20
_refine_diff_density_max 0.161
_refine_diff_density_min -0.161
_refine_ls_extinction_method none
_refine_ls_goodness_of_fit_ref 1.048
_refine_ls_hydrogen_treatment constr
_refine_ls_matrix_type full
_refine_ls_number_parameters 201
_refine_ls_number_reflns 3338
_refine_ls_number_restraints 0
_refine_ls_restrained_S_all 1.048
_refine_ls_R_factor_all 0.0978
_refine_ls_R_factor_gt 0.0564
_refine_ls_shift/su_max 0.000
_refine_ls_shift/su_mean 0.000
_refine_ls_structure_factor_coef Fsqd
_refine_ls_weighting_details 'calc w=1/[\s^2^(Fo^2^)+(0.0636P)^2^+0.0696P] where P=(Fo^2^+2Fc^2^)/3'
_refine_ls_weighting_scheme calc
_refine_ls_wR_factor_gt 0.1255
_refine_ls_wR_factor_ref 0.1468
_reflns_number_gt 2093
_reflns_number_total 3338
_reflns_threshold_expression I>2\s(I)
_cod_data_source_file bx2204.cif
_cod_data_source_block I
_cod_database_code 2221616
_cod_database_fobs_code 2221616

loop_
_symmetry_equiv_pos_as_xyz
'x, y, z'
'-x, -y, -z'

loop_
_atom_site_type_symbol
_atom_site_label
_atom_site_fract_x
_atom_site_fract_y
_atom_site_fract_z
_atom_site_U_iso_or_equiv
_atom_site_adp_type
_atom_site_calc_flag
_atom_site_refinement_flags
_atom_site_occupancy
_atom_site_disorder_assembly
_atom_site_disorder_group
C C1 0.2466(2) 0.1608(2) 0.4437(2) 0.0473(5) Uani d . 1 . .
C C2 0.2324(2) 0.0151(2) 0.4487(2) 0.0485(5) Uani d . 1 . .
H H2 0.2544 -0.0753 0.5185 0.058 Uiso calc R 1 . .
C C3 0.1787(2) 0.0343(2) 0.3276(2) 0.0453(5) Uani d . 1 . .
C C4 0.2972(2) 0.2120(3) 0.5461(2) 0.0530(5) Uani d . 1 . .
C C5 0.1399(2) -0.0794(2) 0.2763(2) 0.0516(5) Uani d . 1 . .
C C6 0.1126(2) 0.2702(2) 0.1210(2) 0.0513(5) Uani d . 1 . .
H H6A 0.1388 0.2105 0.0561 0.062 Uiso calc R 1 . .
H H6B 0.1713 0.3630 0.0669 0.062 Uiso calc R 1 . .
C C7 -0.0655(2) 0.3076(2) 0.1568(2) 0.0441(5) Uani d . 1 . .
C C8 -0.1362(3) 0.3905(2) 0.2511(2) 0.0548(5) Uani d . 1 . .
H H8 -0.0735 0.4208 0.2948 0.066 Uiso calc R 1 . .
C C9 -0.2976(3) 0.4282(3) 0.2806(3) 0.0618(6) Uani d . 1 . .
H H9 -0.3429 0.4818 0.3453 0.074 Uiso calc R 1 . .
C C10 -0.3928(3) 0.3868(2) 0.2143(2) 0.0564(6) Uani d . 1 . .
H H10 -0.5012 0.4135 0.2327 0.068 Uiso calc R 1 . .
C C11 -0.3234(2) 0.3050(2) 0.1206(2) 0.0501(5) Uani d . 1 . .
C C12 -0.1607(2) 0.2639(2) 0.0923(2) 0.0476(5) Uani d . 1 . .
H H12 -0.1163 0.2074 0.0303 0.057 Uiso calc R 1 . .
C C13 -0.4218(3) 0.2621(3) 0.0498(3) 0.0625(6) Uani d . 1 . .
C C14 0.3840(4) 0.1361(3) 0.7627(3) 0.0947(10) Uani d . 1 . .
H H14A 0.4685 0.2077 0.7128 0.142 Uiso calc R 1 . .
H H14B 0.4199 0.0470 0.8309 0.142 Uiso calc R 1 . .
H H14C 0.2922 0.1797 0.8174 0.142 Uiso calc R 1 . .
C C15 0.1386(3) -0.3432(3) 0.3310(3) 0.0756(7) Uani d . 1 . .
H H15A 0.0277 -0.3388 0.3343 0.113 Uiso calc R 1 . .
H H15B 0.1612 -0.4358 0.4042 0.113 Uiso calc R 1 . .
H H15C 0.2046 -0.3388 0.2329 0.113 Uiso calc R 1 . .
N N1 0.2055(2) 0.26560(19) 0.32636(19) 0.0517(4) Uani d . 1 . .
N N2 0.16398(19) 0.18644(18) 0.25641(17) 0.0460(4) Uani d . 1 . .
N N3 -0.4990(3) 0.2293(3) -0.0067(3) 0.0878(7) Uani d . 1 . .
O O1 0.2979(2) 0.34090(19) 0.5354(2) 0.0816(6) Uani d . 1 . .
O O2 0.3407(2) 0.09684(17) 0.65206(18) 0.0724(5) Uani d . 1 . .
O O3 0.1723(2) -0.21721(16) 0.36374(17) 0.0659(5) Uani d . 1 . .
O O4 0.0863(2) -0.05489(18) 0.1728(2) 0.0769(5) Uani d . 1 . .

loop_
_atom_site_aniso_label
_atom_site_aniso_U_11
_atom_site_aniso_U_22
_atom_site_aniso_U_33
_atom_site_aniso_U_12
_atom_site_aniso_U_13
_atom_site_aniso_U_23
C1 0.0473(12) 0.0513(12) 0.0480(12) -0.0011(9) -0.0202(9) -0.0170(9)
C2 0.0510(12) 0.0492(12) 0.0461(12) -0.0012(9) -0.0194(9) -0.0126(9)
C3 0.0429(11) 0.0480(11) 0.0461(11) -0.0024(8) -0.0145(9) -0.0153(9)
C4 0.0528(13) 0.0599(14) 0.0562(13) 0.0044(10) -0.0243(10) -0.0258(11)
C5 0.0471(12) 0.0576(13) 0.0532(13) -0.0022(9) -0.0164(10) -0.0206(10)
C6 0.0494(12) 0.0601(13) 0.0435(12) -0.0053(9) -0.0207(9) -0.0094(9)
C7 0.0505(12) 0.0415(11) 0.0400(11) -0.0054(8) -0.0182(9) -0.0078(8)
C8 0.0627(14) 0.0541(13) 0.0594(13) -0.0035(10) -0.0279(11) -0.0232(10)
C9 0.0677(15) 0.0597(14) 0.0658(15) 0.0024(11) -0.0194(12) -0.0314(12)
C10 0.0512(13) 0.0570(13) 0.0634(14) 0.0023(10) -0.0194(11) -0.0219(11)
C11 0.0499(12) 0.0522(12) 0.0526(12) -0.0029(9) -0.0233(10) -0.0151(9)
C12 0.0529(12) 0.0511(12) 0.0459(11) -0.0005(9) -0.0206(9) -0.0195(9)
C13 0.0509(13) 0.0758(16) 0.0698(16) 0.0021(11) -0.0254(12) -0.0295(12)
C14 0.140(3) 0.098(2) 0.0809(19) 0.0188(18) -0.075(2) -0.0427(16)
C15 0.097(2) 0.0552(15) 0.0804(18) -0.0088(13) -0.0245(15) -0.0280(13)
N1 0.0544(10) 0.0532(10) 0.0552(11) -0.0020(8) -0.0259(8) -0.0185(8)
N2 0.0464(9) 0.0503(10) 0.0446(9) -0.0034(7) -0.0205(7) -0.0131(7)
N3 0.0656(14) 0.124(2) 0.1012(18) 0.0028(13) -0.0437(13) -0.0557(16)
O1 0.1237(16) 0.0589(11) 0.0919(13) 0.0097(10) -0.0644(12) -0.0358(9)
O2 0.1047(14) 0.0650(10) 0.0687(11) 0.0110(9) -0.0542(10) -0.0268(8)
O3 0.0894(12) 0.0511(9) 0.0636(10) -0.0076(8) -0.0321(9) -0.0164(7)
O4 0.1025(14) 0.0705(11) 0.0837(12) 0.0033(9) -0.0579(11) -0.0317(9)

loop_
_atom_type_symbol
_atom_type_description
_atom_type_scat_dispersion_real
_atom_type_scat_dispersion_imag
_atom_type_scat_source
C C 0.0033 0.0016 'International Tables Vol C Tables 4.2.6.8 and 6.1.1.4'
H H 0.0000 0.0000 'International Tables Vol C Tables 4.2.6.8 and 6.1.1.4'
N N 0.0061 0.0033 'International Tables Vol C Tables 4.2.6.8 and 6.1.1.4'
O O 0.0106 0.0060 'International Tables Vol C Tables 4.2.6.8 and 6.1.1.4'

loop_
_geom_angle_atom_site_label_1
_geom_angle_atom_site_label_2
_geom_angle_atom_site_label_3
_geom_angle_site_symmetry_1
_geom_angle_site_symmetry_3
_geom_angle
_geom_angle_publ_flag
N1 C1 C2 . . 111.68(17) ?
N1 C1 C4 . . 118.44(18) ?
C2 C1 C4 . . 129.88(18) ?
C3 C2 C1 . . 104.90(17) ?
C3 C2 H2 . . 127.6 ?
C1 C2 H2 . . 127.6 ?
N2 C3 C2 . . 107.05(17) ?
N2 C3 C5 . . 123.21(17) ?
C2 C3 C5 . . 129.74(18) ?
O1 C4 O2 . . 124.09(19) ?
O1 C4 C1 . . 124.3(2) ?
O2 C4 C1 . . 111.57(19) ?
O4 C5 O3 . . 124.0(2) ?
O4 C5 C3 . . 126.4(2) ?
O3 C5 C3 . . 109.59(18) ?
N2 C6 C7 . . 112.47(16) ?
N2 C6 H6A . . 109.1 ?
C7 C6 H6A . . 109.1 ?
N2 C6 H6B . . 109.1 ?
C7 C6 H6B . . 109.1 ?
H6A C6 H6B . . 107.8 ?
C12 C7 C8 . . 118.64(19) ?
C12 C7 C6 . . 120.28(18) ?
C8 C7 C6 . . 121.05(17) ?
C9 C8 C7 . . 121.12(19) ?
C9 C8 H8 . . 119.4 ?
C7 C8 H8 . . 119.4 ?
C8 C9 C10 . . 120.4(2) ?
C8 C9 H9 . . 119.8 ?
C10 C9 H9 . . 119.8 ?
C11 C10 C9 . . 118.7(2) ?
C11 C10 H10 . . 120.6 ?
C9 C10 H10 . . 120.6 ?
C10 C11 C12 . . 121.23(18) ?
C10 C11 C13 . . 119.1(2) ?
C12 C11 C13 . . 119.63(19) ?
C7 C12 C11 . . 119.83(19) ?
C7 C12 H12 . . 120.1 ?
C11 C12 H12 . . 120.1 ?
N3 C13 C11 . . 179.5(3) ?
O2 C14 H14A . . 109.5 ?
O2 C14 H14B . . 109.5 ?
H14A C14 H14B . . 109.5 ?
O2 C14 H14C . . 109.5 ?
H14A C14 H14C . . 109.5 ?
H14B C14 H14C . . 109.5 ?
O3 C15 H15A . . 109.5 ?
O3 C15 H15B . . 109.5 ?
H15A C15 H15B . . 109.5 ?
O3 C15 H15C . . 109.5 ?
H15A C15 H15C . . 109.5 ?
H15B C15 H15C . . 109.5 ?
C1 N1 N2 . . 104.90(16) ?
N1 N2 C3 . . 111.47(15) ?
N1 N2 C6 . . 118.28(16) ?
C3 N2 C6 . . 130.24(16) ?
C4 O2 C14 . . 115.33(19) ?
C5 O3 C15 . . 117.10(18) ?

loop_
_geom_bond_atom_site_label_1
_geom_bond_atom_site_label_2
_geom_bond_site_symmetry_2
_geom_bond_distance
_geom_bond_publ_flag
C1 N1 . 1.345(2) ?
C1 C2 . 1.393(3) ?
C1 C4 . 1.482(3) ?
C2 C3 . 1.375(2) ?
C2 H2 . 0.9300 ?
C3 N2 . 1.369(2) ?
C3 C5 . 1.475(3) ?
C4 O1 . 1.195(2) ?
C4 O2 . 1.325(2) ?
C5 O4 . 1.201(2) ?
C5 O3 . 1.334(3) ?
C6 N2 . 1.471(2) ?
C6 C7 . 1.514(3) ?
C6 H6A . 0.9700 ?
C6 H6B . 0.9700 ?
C7 C12 . 1.385(2) ?
C7 C8 . 1.395(3) ?
C8 C9 . 1.380(3) ?
C8 H8 . 0.9300 ?
C9 C10 . 1.387(3) ?
C9 H9 . 0.9300 ?
C10 C11 . 1.381(3) ?
C10 H10 . 0.9300 ?
C11 C12 . 1.397(3) ?
C11 C13 . 1.452(3) ?
C12 H12 . 0.9300 ?
C13 N3 . 1.143(3) ?
C14 O2 . 1.455(3) ?
C14 H14A . 0.9600 ?
C14 H14B . 0.9600 ?
C14 H14C . 0.9600 ?
C15 O3 . 1.444(3) ?
C15 H15A . 0.9600 ?
C15 H15B . 0.9600 ?
C15 H15C . 0.9600 ?
N1 N2 . 1.347(2) ?

loop_
_geom_hbond_atom_site_label_D
_geom_hbond_atom_site_label_H
_geom_hbond_atom_site_label_A
_geom_hbond_site_symmetry_A
_geom_hbond_distance_DH
_geom_hbond_distance_HA
_geom_hbond_distance_DA
_geom_hbond_angle_DHA
C15 H15B O1 1_545 0.96 2.43 3.363(3) 162.7
C9 H9 O1 2_566 0.93 2.53 3.348(3) 147.0
C6 H6A O4 . 0.97 2.41 2.979(3) 117.3

loop_
_geom_torsion_atom_site_label_1
_geom_torsion_atom_site_label_2
_geom_torsion_atom_site_label_3
_geom_torsion_atom_site_label_4
_geom_torsion_site_symmetry_1
_geom_torsion_site_symmetry_2
_geom_torsion_site_symmetry_3
_geom_torsion_site_symmetry_4
_geom_torsion
_geom_torsion_publ_flag
N1 C1 C2 C3 . . . . -0.4(2) ?
C4 C1 C2 C3 . . . . 179.1(2) ?
C1 C2 C3 N2 . . . . 0.3(2) ?
C1 C2 C3 C5 . . . . -179.23(19) ?
N1 C1 C4 O1 . . . . 3.2(3) ?
C2 C1 C4 O1 . . . . -176.3(2) ?
N1 C1 C4 O2 . . . . -177.21(18) ?
C2 C1 C4 O2 . . . . 3.3(3) ?
N2 C3 C5 O4 . . . . -3.1(3) ?
C2 C3 C5 O4 . . . . 176.4(2) ?
N2 C3 C5 O3 . . . . 177.39(18) ?
C2 C3 C5 O3 . . . . -3.1(3) ?
N2 C6 C7 C12 . . . . -124.57(19) ?
N2 C6 C7 C8 . . . . 57.5(2) ?
C12 C7 C8 C9 . . . . 0.2(3) ?
C6 C7 C8 C9 . . . . 178.21(19) ?
C7 C8 C9 C10 . . . . -1.3(3) ?
C8 C9 C10 C11 . . . . 1.1(3) ?
C9 C10 C11 C12 . . . . 0.1(3) ?
C9 C10 C11 C13 . . . . -179.5(2) ?
C8 C7 C12 C11 . . . . 0.9(3) ?
C6 C7 C12 C11 . . . . -177.04(18) ?
C10 C11 C12 C7 . . . . -1.1(3) ?
C13 C11 C12 C7 . . . . 178.51(18) ?
C2 C1 N1 N2 . . . . 0.3(2) ?
C4 C1 N1 N2 . . . . -179.24(16) ?
C1 N1 N2 C3 . . . . -0.1(2) ?
C1 N1 N2 C6 . . . . -179.84(16) ?
C2 C3 N2 N1 . . . . -0.1(2) ?
C5 C3 N2 N1 . . . . 179.45(17) ?
C2 C3 N2 C6 . . . . 179.55(18) ?
C5 C3 N2 C6 . . . . -0.9(3) ?
C7 C6 N2 N1 . . . . -87.7(2) ?
C7 C6 N2 C3 . . . . 92.6(2) ?
O1 C4 O2 C14 . . . . 2.8(4) ?
C1 C4 O2 C14 . . . . -176.8(2) ?
O4 C5 O3 C15 . . . . -0.6(3) ?
C3 C5 O3 C15 . . . . 178.93(18) ?

loop_
_cod_related_entry_id
_cod_related_entry_database
_cod_related_entry_code
1 ChemSpider 24742229
